data_7208736
loop_
_publ_author_name
'Park, Sunhong'
'Lee, Seul-Gi'
'Jung, Jong Hwa'
'Ikeda, Mari'
'Habata, Yoichi'
'Lee, Shim Sun'

_publ_section_title
;
 Macrocycles incorporating isomeric arms: synthesis and crystal structures
 of ligands and their mono-, di- and polynuclear supramolecular complexes
;
_journal_issue 20
_journal_name_full CrystEngComm
_journal_page_first 6515
_journal_paper_doi 10.1039/c2ce25708d
_journal_volume 14
_journal_year 2012
_chemical_formula_sum 'C19 H23 N2 S2'
_chemical_formula_weight 343.51
_chemical_name_systematic
;
?
;
_space_group_IT_number 64
_symmetry_cell_setting orthorhombic
_symmetry_space_group_name_Hall '-C 2ac 2'
_symmetry_space_group_name_H-M 'C m c a'
_atom_sites_solution_hydrogens geom
_atom_sites_solution_primary direct
_atom_sites_solution_secondary difmap
_audit_creation_method SHELXTL
_cell_angle_alpha 90.00
_cell_angle_beta 90.00
_cell_angle_gamma 90.00
_cell_formula_units_Z 8
_cell_length_a 16.4467(11)
_cell_length_b 7.9431(4)
_cell_length_c 26.0004(19)
_cell_measurement_reflns_used 3355
_cell_measurement_temperature 173(2)
_cell_measurement_theta_max 26.67
_cell_measurement_theta_min 3.13
_cell_volume 3396.6(4)
_computing_cell_refinement 'Bruker SAINT'
_computing_data_collection 'Bruker APEX2'
_computing_data_reduction 'Bruker SAINT'
_computing_molecular_graphics 'Bruker SHELXTL'
_computing_publication_material 'Bruker SHELXTL'
_computing_structure_refinement 'SHELXL-97 (Sheldrick, 1997)'
_computing_structure_solution 'SHELXS-97 (Sheldrick, 1990)'
_diffrn_ambient_temperature 173(2)
_diffrn_measured_fraction_theta_full 1.000
_diffrn_measured_fraction_theta_max 1.000
_diffrn_measurement_device_type 'Bruker APEX-II CCD'
_diffrn_measurement_method '\f and \w scans'
_diffrn_radiation_monochromator graphite
_diffrn_radiation_source 'fine-focus sealed tube'
_diffrn_radiation_type MoK\a
_diffrn_radiation_wavelength 0.71073
_diffrn_reflns_av_R_equivalents 0.0906
_diffrn_reflns_av_sigmaI/netI 0.0661
_diffrn_reflns_limit_h_max 20
_diffrn_reflns_limit_h_min -20
_diffrn_reflns_limit_k_max 9
_diffrn_reflns_limit_k_min -9
_diffrn_reflns_limit_l_max 29
_diffrn_reflns_limit_l_min -32
_diffrn_reflns_number 17031
_diffrn_reflns_theta_full 26.50
_diffrn_reflns_theta_max 26.50
_diffrn_reflns_theta_min 1.57
_diffrn_standards_number 0
_exptl_absorpt_coefficient_mu 0.315
_exptl_absorpt_correction_T_max 0.9783
_exptl_absorpt_correction_T_min 0.9543
_exptl_absorpt_correction_type multi-scan
_exptl_absorpt_process_details SADABS
_exptl_crystal_colour colorless
_exptl_crystal_density_diffrn 1.343
_exptl_crystal_density_method 'not measured'
_exptl_crystal_description plate
_exptl_crystal_F_000 1464
_exptl_crystal_size_max 0.15
_exptl_crystal_size_mid 0.10
_exptl_crystal_size_min 0.07
_refine_diff_density_max 1.139
_refine_diff_density_min -0.977
_refine_diff_density_rms 0.101
_refine_ls_extinction_method none
_refine_ls_goodness_of_fit_ref 1.768
_refine_ls_hydrogen_treatment constr
_refine_ls_matrix_type full
_refine_ls_number_parameters 122
_refine_ls_number_reflns 1828
_refine_ls_number_restraints 0
_refine_ls_restrained_S_all 1.768
_refine_ls_R_factor_all 0.1661
_refine_ls_R_factor_gt 0.1384
_refine_ls_shift/su_max 0.000
_refine_ls_shift/su_mean 0.000
_refine_ls_structure_factor_coef Fsqd
_refine_ls_weighting_details 'calc w=1/[\s^2^(Fo^2^)+(0.1093P)^2^+6.8340P] where P=(Fo^2^+2Fc^2^)/3'
_refine_ls_weighting_scheme calc
_refine_ls_wR_factor_gt 0.3609
_refine_ls_wR_factor_ref 0.3854
_reflns_number_gt 1378
_reflns_number_total 1828
_reflns_threshold_expression >2sigma(I)
_cod_data_source_file c2ce25708d.txt
_cod_data_source_block o-L
_cod_depositor_comments
;
The following automatic conversions were performed:

'_symmetry_cell_setting' value 'Orthorhombic' changed to
'orthorhombic' according to
/home/saulius/struct/CIF-dictionaries/cif_core.dic dictionary named
'cif_core.dic' version 2.4.2 from 2011-04-26.

Automatic conversion script
Id: cif_fix_values 1891 2012-01-12 08:04:46Z andrius 
;
_cod_original_sg_symbol_H-M Cmca
_cod_database_code 7208736

loop_
_symmetry_equiv_pos_as_xyz
'x, y, z'
'-x, -y+1/2, z+1/2'
'-x, y+1/2, -z+1/2'
'x, -y, -z'
'x+1/2, y+1/2, z'
'-x+1/2, -y+1, z+1/2'
'-x+1/2, y+1, -z+1/2'
'x+1/2, -y+1/2, -z'
'-x, -y, -z'
'x, y-1/2, -z-1/2'
'x, -y-1/2, z-1/2'
'-x, y, z'
'-x+1/2, -y+1/2, -z'
'x+1/2, y, -z-1/2'
'x+1/2, -y, z-1/2'
'-x+1/2, y+1/2, z'

loop_
_atom_site_label
_atom_site_type_symbol
_atom_site_fract_x
_atom_site_fract_y
_atom_site_fract_z
_atom_site_U_iso_or_equiv
_atom_site_adp_type
_atom_site_occupancy
_atom_site_symmetry_multiplicity
_atom_site_calc_flag
_atom_site_refinement_flags
C11 C 0.3266(15) 0.363(3) 0.5418(12) 0.253(13) Uani 1 1 d .
H11A H 0.2991 0.3197 0.5725 0.304 Uiso 1 1 calc R
S1 S 0.30117(9) 0.0218(3) 0.33236(11) 0.0927(11) Uani 1 1 d .
N1 N 0.5000 0.2199(8) 0.4062(3) 0.061(2) Uani 1 2 d S
N2 N 0.3857(8) 0.4635(15) 0.4524(6) 0.089(4) Uani 0.50 1 d P
C1 C 0.5000 -0.3919(9) 0.3449(3) 0.052(2) Uani 1 2 d S
H1A H 0.5000 -0.4865 0.3660 0.062 Uiso 1 2 calc SR
C2 C 0.4279(3) -0.3217(6) 0.3293(2) 0.0483(14) Uani 1 1 d .
H2A H 0.3791 -0.3689 0.3401 0.058 Uiso 1 1 calc R
C3 C 0.4268(3) -0.1821(6) 0.2976(2) 0.0402(12) Uani 1 1 d .
C4 C 0.5000 -0.1152(8) 0.2817(3) 0.0377(15) Uani 1 2 d S
H4A H 0.5000 -0.0228 0.2597 0.045 Uiso 1 2 calc SR
C5 C 0.3483(3) -0.1007(7) 0.2825(3) 0.0605(17) Uani 1 1 d .
H5A H 0.3106 -0.1878 0.2717 0.073 Uiso 1 1 calc R
H5B H 0.3582 -0.0283 0.2531 0.073 Uiso 1 1 calc R
C6 C 0.3871(7) 0.1698(9) 0.3474(4) 0.111(4) Uani 1 1 d .
H6A H 0.4272 0.1704 0.3201 0.134 Uiso 1 1 calc R
H6B H 0.3674 0.2836 0.3528 0.134 Uiso 1 1 calc R
C7 C 0.4195(6) 0.1019(12) 0.3932(3) 0.108(3) Uani 1 1 d .
H7A H 0.4352 -0.0147 0.3882 0.130 Uiso 1 1 calc R
H7B H 0.3801 0.1078 0.4209 0.130 Uiso 1 1 calc R
C9 C 0.4185(6) 0.3392(12) 0.4811(4) 0.044(2) Uani 0.50 1 d P
C10 C 0.3931(6) 0.2844(13) 0.5249(4) 0.066(4) Uani 0.50 1 d P
H10A H 0.4186 0.1982 0.5430 0.080 Uiso 0.50 1 calc PR
C12 C 0.3035(6) 0.5276(13) 0.4758(4) 0.147(8) Uani 1 1 d R
H12A H 0.2569 0.4828 0.4567 0.176 Uiso 1 1 calc R
C8 C 0.5000 0.2539(10) 0.4600(4) 0.058(2) Uani 1 2 d S
H8C H 0.5454 0.3275 0.4677 0.070 Uiso 0.50 1 calc PR
H8A H 0.5087 0.1491 0.4783 0.070 Uiso 0.50 1 calc PR

loop_
_atom_site_aniso_label
_atom_site_aniso_U_11
_atom_site_aniso_U_22
_atom_site_aniso_U_33
_atom_site_aniso_U_23
_atom_site_aniso_U_13
_atom_site_aniso_U_12
C11 0.33(3) 0.22(3) 0.21(2) -0.03(2) -0.018(18) -0.08(2)
S1 0.0308(9) 0.0824(14) 0.165(3) -0.0423(13) -0.0008(9) 0.0100(7)
N1 0.078(5) 0.034(3) 0.071(5) -0.019(3) 0.000 0.000
N2 0.090(9) 0.071(7) 0.105(10) 0.011(7) 0.005(8) 0.030(7)
C1 0.044(4) 0.032(3) 0.080(6) 0.010(3) 0.000 0.000
C2 0.035(3) 0.037(2) 0.073(4) 0.000(2) 0.003(2) -0.007(2)
C3 0.033(2) 0.036(2) 0.051(3) -0.005(2) -0.007(2) 0.0019(18)
C4 0.043(4) 0.035(3) 0.035(4) 0.000(3) 0.000 0.000
C5 0.039(3) 0.054(3) 0.088(5) 0.013(3) -0.012(3) 0.001(2)
C6 0.151(9) 0.048(4) 0.135(8) 0.020(4) 0.057(7) 0.035(5)
C7 0.141(8) 0.120(7) 0.064(5) -0.003(5) 0.001(5) 0.073(6)
C9 0.046(5) 0.041(5) 0.045(6) -0.014(4) -0.006(5) -0.005(4)
C10 0.091(10) 0.075(8) 0.034(6) -0.003(6) 0.018(6) -0.002(7)
C12 0.123(9) 0.137(12) 0.181(17) -0.091(14) -0.078(9) 0.067(9)
C8 0.052(4) 0.050(4) 0.073(6) -0.013(4) 0.000 0.000

loop_
_atom_type_symbol
_atom_type_description
_atom_type_scat_dispersion_real
_atom_type_scat_dispersion_imag
_atom_type_scat_source
C C 0.0033 0.0016 'International Tables Vol C Tables 4.2.6.8 and 6.1.1.4'
H H 0.0000 0.0000 'International Tables Vol C Tables 4.2.6.8 and 6.1.1.4'
N N 0.0061 0.0033 'International Tables Vol C Tables 4.2.6.8 and 6.1.1.4'
S S 0.1246 0.1234 'International Tables Vol C Tables 4.2.6.8 and 6.1.1.4'

loop_
_geom_angle_atom_site_label_1
_geom_angle_atom_site_label_2
_geom_angle_atom_site_label_3
_geom_angle
_geom_angle_site_symmetry_1
_geom_angle_site_symmetry_3
C12 C11 C10 123(3) 4_566 .
C12 C11 N2 64.8(14) 4_566 4_566
C10 C11 N2 86.6(16) . 4_566
C5 S1 C6 99.5(3) . .
C8 N1 C7 108.0(5) . 12_655
C8 N1 C7 108.0(5) . .
C7 N1 C7 106.0(6) 12_655 .
C9 N2 C12 111.6(11) . .
C9 N2 C11 141.0(15) . 4_566
C12 N2 C11 37.4(9) . 4_566
C2 C1 C2 119.6(7) 12_655 .
C1 C2 C3 120.9(5) . .
C4 C3 C2 118.5(4) . .
C4 C3 C5 120.5(5) . .
C2 C3 C5 121.0(4) . .
C3 C4 C3 121.5(6) 12_655 .
C3 C5 S1 114.6(4) . .
C7 C6 S1 102.8(7) . .
C6 C7 N1 105.0(8) . .
C10 C9 N2 127.2(11) . .
C10 C9 C8 115.7(9) . .
N2 C9 C8 117.1(10) . .
C9 C10 C11 113.5(16) . .
C11 C12 C12 133(2) 4_566 4_566
C11 C12 N2 77.7(16) 4_566 .
C12 C12 N2 105.0(8) 4_566 .
N1 C8 C9 114.7(5) . .

loop_
_geom_bond_atom_site_label_1
_geom_bond_atom_site_label_2
_geom_bond_distance
_geom_bond_site_symmetry_2
C11 C12 1.05(3) 4_566
C11 C10 1.34(3) .
C11 N2 1.69(2) 4_566
S1 C5 1.797(7) .
S1 C6 1.879(11) .
N1 C8 1.423(12) .
N1 C7 1.657(11) 12_655
N1 C7 1.657(11) .
N2 C9 1.350(16) .
N2 C12 1.567(17) .
N2 C11 1.69(2) 4_566
C1 C2 1.372(6) 12_655
C1 C2 1.372(6) .
C2 C3 1.381(7) .
C3 C4 1.380(6) .
C3 C5 1.496(7) .
C4 C3 1.380(6) 12_655
C6 C7 1.411(12) .
C9 C10 1.289(15) .
C9 C8 1.599(11) .
C12 C11 1.05(3) 4_566
C12 C12 1.332(19) 4_566
